data_4312832
loop_
_publ_author_name
'Sungho Yoon'
'Stephen J. Lippard'

_publ_section_title
;
 Synthesis, Characterization, and Dioxygen Reactivity of
 Tetracarboxylate-Bridged Diiron(II) Complexes with Coordinated Substrates
;
_journal_name_full 'Inorganic Chemistry'
_journal_page_first 8606
_journal_page_last 8608
_journal_paper_doi 10.1021/ic0350133
_journal_volume 42
_journal_year 2003
_chemical_formula_sum 'C98 H86 Fe2 N2 O8'
_chemical_formula_weight 1531.39
_chemical_name_common '[Fe2(O2CArTol)4(BA)2]'
_chemical_name_systematic
;
  ?
;
_space_group_IT_number 14
_symmetry_cell_setting monoclinic
_symmetry_space_group_name_Hall '-P 2yn'
_symmetry_space_group_name_H-M 'P 1 21/n 1'
_atom_sites_solution_hydrogens geom
_atom_sites_solution_primary direct
_atom_sites_solution_secondary difmap
_audit_creation_method SHELXL-97
_cell_angle_alpha 90.00
_cell_angle_beta 91.968(2)
_cell_angle_gamma 90.00
_cell_formula_units_Z 4
_cell_length_a 14.6583(18)
_cell_length_b 19.801(3)
_cell_length_c 27.365(4)
_cell_measurement_temperature 193(2)
_cell_volume 7938.0(19)
_computing_cell_refinement 'Bruker SMART'
_computing_data_collection 'Bruker SMART'
_computing_data_reduction 'Bruker SAINT'
_computing_molecular_graphics 'Bruker SHELXTL'
_computing_publication_material 'Bruker SHELXTL'
_computing_structure_refinement 'SHELXL-97 (Sheldrick, 1997)'
_computing_structure_solution 'SHELXS-97 (Sheldrick, 1990)'
_diffrn_ambient_temperature 193(2)
_diffrn_measured_fraction_theta_full 0.932
_diffrn_measured_fraction_theta_max 0.932
_diffrn_measurement_device_type 'CCD area detector'
_diffrn_measurement_method 'phi and omega scans'
_diffrn_radiation_monochromator graphite
_diffrn_radiation_source 'fine-focus sealed tube'
_diffrn_radiation_type MoK\a
_diffrn_radiation_wavelength 0.71073
_diffrn_reflns_av_R_equivalents 0.0812
_diffrn_reflns_av_sigmaI/netI 0.1089
_diffrn_reflns_limit_h_max 19
_diffrn_reflns_limit_h_min -16
_diffrn_reflns_limit_k_max 25
_diffrn_reflns_limit_k_min -21
_diffrn_reflns_limit_l_max 36
_diffrn_reflns_limit_l_min -35
_diffrn_reflns_number 57047
_diffrn_reflns_theta_full 28.27
_diffrn_reflns_theta_max 28.27
_diffrn_reflns_theta_min 1.27
_exptl_absorpt_coefficient_mu 0.426
_exptl_absorpt_correction_type Sadabs
_exptl_crystal_colour 'light green'
_exptl_crystal_density_diffrn 1.281
_exptl_crystal_density_meas 0
_exptl_crystal_density_method 'not measured'
_exptl_crystal_description block
_exptl_crystal_F_000 3216
_exptl_crystal_size_max 0.20
_exptl_crystal_size_mid 0.20
_exptl_crystal_size_min 0.08
_refine_diff_density_max 0.508
_refine_diff_density_min -0.615
_refine_diff_density_rms 0.218
_refine_ls_extinction_method none
_refine_ls_goodness_of_fit_ref 0.952
_refine_ls_hydrogen_treatment mixed
_refine_ls_matrix_type full
_refine_ls_number_parameters 1007
_refine_ls_number_reflns 18357
_refine_ls_number_restraints 0
_refine_ls_restrained_S_all 0.952
_refine_ls_R_factor_all 0.1233
_refine_ls_R_factor_gt 0.0538
_refine_ls_shift/su_max 0.903
_refine_ls_shift/su_mean 0.029
_refine_ls_structure_factor_coef Fsqd
_refine_ls_weighting_details 'calc w=1/[\s^2^(Fo^2^)+(0.0591P)^2^+0.0000P] where P=(Fo^2^+2Fc^2^)/3'
_refine_ls_weighting_scheme calc
_refine_ls_wR_factor_gt 0.1031
_refine_ls_wR_factor_ref 0.1324
_reflns_number_gt 10305
_reflns_number_total 18357
_reflns_threshold_expression >2sigma(I)
_cod_data_source_file ic0350133si20031105_085558_1.cif
_cod_data_source_block '[Fe2(O2CArTol)4(BA)2]'
_cod_depositor_comments
;
The following automatic conversions were performed:

'_symmetry_cell_setting' value 'Monoclinic' changed to 'monoclinic'
according to the built-in table from CIF Core dictionary named
'cif_core.dic' version 2.4.1 from 2010-06-29.

Automatic conversion script
Id: cif_fix_values 1646 2011-03-28 12:23:43Z adriana 
;
_cod_original_cell_volume 7938.2(17)
_cod_database_code 4312832

loop_
_symmetry_equiv_pos_as_xyz
'x, y, z'
'-x+1/2, y+1/2, -z+1/2'
'-x, -y, -z'
'x-1/2, -y-1/2, z-1/2'

loop_
_atom_site_label
_atom_site_type_symbol
_atom_site_fract_x
_atom_site_fract_y
_atom_site_fract_z
_atom_site_U_iso_or_equiv
_atom_site_adp_type
_atom_site_occupancy
_atom_site_symmetry_multiplicity
_atom_site_calc_flag
_atom_site_refinement_flags
_atom_site_disorder_assembly
_atom_site_disorder_group
C1 C 0.6924(3) 0.6929(2) 0.65854(14) 0.0689(13) Uani 1 1 d . . .
H1A H 0.6273 0.6975 0.6481 0.083 Uiso 1 1 calc R . .
H2B H 0.7152 0.7387 0.6669 0.083 Uiso 1 1 calc R . .
C2 C 0.6977(3) 0.65021(19) 0.70443(12) 0.0459(9) Uani 1 1 d . . .
C3 C 0.7676(3) 0.6580(2) 0.73888(15) 0.0560(11) Uani 1 1 d . . .
H3 H 0.8122 0.6919 0.7341 0.067 Uiso 1 1 calc R . .
C4 C 0.7746(3) 0.6178(2) 0.78027(14) 0.0591(11) Uani 1 1 d . . .
H4 H 0.8240 0.6240 0.8032 0.071 Uiso 1 1 calc R . .
C5 C 0.7107(3) 0.5693(2) 0.78803(14) 0.0566(11) Uani 1 1 d . . .
H5 H 0.7147 0.5417 0.8164 0.068 Uiso 1 1 calc R . .
C6 C 0.6414(3) 0.5612(3) 0.75450(17) 0.0803(15) Uani 1 1 d . . .
H6 H 0.5969 0.5273 0.7595 0.096 Uiso 1 1 calc R . .
C7 C 0.6340(3) 0.6012(2) 0.71300(15) 0.0708(13) Uani 1 1 d . . .
H7 H 0.5844 0.5946 0.6903 0.085 Uiso 1 1 calc R . .
C8 C 0.8263(4) 0.7888(2) 0.34752(13) 0.0719(14) Uani 1 1 d . . .
H8A H 0.7871 0.7489 0.3407 0.086 Uiso 1 1 calc R . .
H9B H 0.8899 0.7723 0.3520 0.086 Uiso 1 1 calc R . .
C9 C 0.8214(3) 0.83461(19) 0.30311(12) 0.0461(10) Uani 1 1 d . . .
C10 C 0.8805(3) 0.8872(3) 0.29838(15) 0.0751(14) Uani 1 1 d . . .
H10 H 0.9271 0.8944 0.3228 0.090 Uiso 1 1 calc R . .
C11 C 0.8738(3) 0.9303(2) 0.25849(17) 0.0752(14) Uani 1 1 d . . .
H11 H 0.9152 0.9670 0.2562 0.090 Uiso 1 1 calc R . .
C12 C 0.8083(3) 0.9206(2) 0.22263(13) 0.0559(11) Uani 1 1 d . . .
H12 H 0.8037 0.9500 0.1952 0.067 Uiso 1 1 calc R . .
C13 C 0.7500(3) 0.8680(2) 0.22697(14) 0.0677(13) Uani 1 1 d . . .
H13 H 0.7044 0.8602 0.2021 0.081 Uiso 1 1 calc R . .
C14 C 0.7557(3) 0.8254(2) 0.26700(14) 0.0601(11) Uani 1 1 d . . .
H14 H 0.7135 0.7893 0.2695 0.072 Uiso 1 1 calc R . .
C100 C 0.80460(18) 0.61528(14) 0.47943(10) 0.0211(6) Uani 1 1 d . . .
C101 C 0.81798(18) 0.54129(14) 0.46910(10) 0.0214(6) Uani 1 1 d . . .
C102 C 0.80587(19) 0.51594(14) 0.42107(10) 0.0235(6) Uani 1 1 d . . .
C103 C 0.8129(2) 0.44660(15) 0.41294(11) 0.0307(7) Uani 1 1 d . . .
H15 H 0.8052 0.4297 0.3806 0.037 Uiso 1 1 calc R . .
C104 C 0.8308(2) 0.40207(16) 0.45076(12) 0.0327(7) Uani 1 1 d . . .
H16 H 0.8338 0.3549 0.4447 0.039 Uiso 1 1 calc R . .
C105 C 0.8442(2) 0.42683(16) 0.49753(12) 0.0308(7) Uani 1 1 d . . .
H17 H 0.8576 0.3962 0.5235 0.037 Uiso 1 1 calc R . .
C106 C 0.83878(19) 0.49573(15) 0.50776(10) 0.0248(7) Uani 1 1 d . . .
C107 C 0.8640(2) 0.51675(15) 0.55889(11) 0.0264(7) Uani 1 1 d . . .
C108 C 0.9295(2) 0.56596(16) 0.56877(11) 0.0322(7) Uani 1 1 d . . .
H18 H 0.9542 0.5906 0.5425 0.039 Uiso 1 1 calc R . .
C109 C 0.9593(2) 0.57972(19) 0.61636(12) 0.0415(9) Uani 1 1 d . . .
H19 H 1.0042 0.6137 0.6220 0.050 Uiso 1 1 calc R . .
C110 C 0.9255(2) 0.5455(2) 0.65590(12) 0.0445(9) Uani 1 1 d . . .
C111 C 0.8587(3) 0.4970(2) 0.64643(12) 0.0476(10) Uani 1 1 d . . .
H20 H 0.8336 0.4731 0.6729 0.057 Uiso 1 1 calc R . .
C112 C 0.8278(2) 0.48279(17) 0.59870(12) 0.0383(8) Uani 1 1 d . . .
H21 H 0.7817 0.4497 0.5932 0.046 Uiso 1 1 calc R . .
C113 C 0.9617(3) 0.5590(2) 0.70772(13) 0.0682(13) Uani 1 1 d . . .
H22A H 0.9274 0.5320 0.7308 0.102 Uiso 1 1 calc R . .
H23B H 0.9547 0.6070 0.7153 0.102 Uiso 1 1 calc R . .
H24C H 1.0265 0.5467 0.7104 0.102 Uiso 1 1 calc R . .
C114 C 0.7836(2) 0.55781(14) 0.37638(10) 0.0257(7) Uani 1 1 d . . .
C115 C 0.8439(2) 0.55630(16) 0.33827(11) 0.0342(8) Uani 1 1 d . . .
H25 H 0.9021 0.5357 0.3431 0.041 Uiso 1 1 calc R . .
C116 C 0.8200(3) 0.58457(17) 0.29336(12) 0.0443(9) Uani 1 1 d . . .
H26 H 0.8623 0.5835 0.2679 0.053 Uiso 1 1 calc R . .
C117 C 0.7358(3) 0.61421(18) 0.28491(12) 0.0439(9) Uani 1 1 d . . .
C118 C 0.6771(3) 0.61752(18) 0.32347(13) 0.0455(9) Uani 1 1 d . . .
H27 H 0.6195 0.6390 0.3187 0.055 Uiso 1 1 calc R . .
C119 C 0.7006(2) 0.58996(16) 0.36906(12) 0.0352(8) Uani 1 1 d . . .
H28 H 0.6595 0.5933 0.3951 0.042 Uiso 1 1 calc R . .
C120 C 0.7069(3) 0.6392(2) 0.23421(14) 0.0730(14) Uani 1 1 d . . .
H29A H 0.7436 0.6787 0.2259 0.110 Uiso 1 1 calc R . .
H30B H 0.6422 0.6518 0.2338 0.110 Uiso 1 1 calc R . .
H31C H 0.7162 0.6033 0.2102 0.110 Uiso 1 1 calc R . .
C200 C 0.94081(19) 0.75949(14) 0.53122(10) 0.0218(6) Uani 1 1 d . . .
C201 C 1.04028(19) 0.77161(14) 0.54513(10) 0.0228(6) Uani 1 1 d . . .
C202 C 1.0669(2) 0.78475(15) 0.59433(11) 0.0274(7) Uani 1 1 d . . .
C203 C 1.1594(2) 0.79319(16) 0.60635(12) 0.0346(8) Uani 1 1 d . . .
H32 H 1.1776 0.8014 0.6395 0.041 Uiso 1 1 calc R . .
C204 C 1.2254(2) 0.79001(16) 0.57160(12) 0.0335(8) Uani 1 1 d . . .
H33 H 1.2880 0.7957 0.5807 0.040 Uiso 1 1 calc R . .
C205 C 1.1989(2) 0.77833(15) 0.52312(11) 0.0285(7) Uani 1 1 d . . .
H34 H 1.2441 0.7765 0.4991 0.034 Uiso 1 1 calc R . .
C206 C 1.10767(19) 0.76920(14) 0.50902(10) 0.0226(6) Uani 1 1 d . . .
C207 C 1.08816(18) 0.75401(15) 0.45603(10) 0.0238(6) Uani 1 1 d . . .
C208 C 1.1272(2) 0.79374(16) 0.42023(11) 0.0309(7) Uani 1 1 d . . .
H35 H 1.1615 0.8326 0.4297 0.037 Uiso 1 1 calc R . .
C209 C 1.1166(2) 0.77745(18) 0.37106(12) 0.0391(8) Uani 1 1 d . . .
H36 H 1.1434 0.8056 0.3473 0.047 Uiso 1 1 calc R . .
C210 C 1.0680(2) 0.7211(2) 0.35600(12) 0.0415(9) Uani 1 1 d . . .
C211 C 1.0283(2) 0.68179(18) 0.39162(12) 0.0361(8) Uani 1 1 d . . .
H37 H 0.9939 0.6430 0.3821 0.043 Uiso 1 1 calc R . .
C212 C 1.03793(19) 0.69832(15) 0.44070(11) 0.0274(7) Uani 1 1 d . . .
H38 H 1.0095 0.6709 0.4643 0.033 Uiso 1 1 calc R . .
C213 C 1.0573(3) 0.7023(2) 0.30245(13) 0.0705(13) Uani 1 1 d . . .
H39A H 1.0882 0.7359 0.2826 0.106 Uiso 1 1 calc R . .
H40B H 0.9923 0.7010 0.2928 0.106 Uiso 1 1 calc R . .
H41C H 1.0844 0.6577 0.2972 0.106 Uiso 1 1 calc R . .
C214 C 1.0014(2) 0.79606(16) 0.63427(11) 0.0296(7) Uani 1 1 d . . .
C215 C 1.0143(2) 0.76403(19) 0.67935(12) 0.0433(9) Uani 1 1 d . . .
H42 H 1.0612 0.7313 0.6837 0.052 Uiso 1 1 calc R . .
C216 C 0.9591(3) 0.7796(2) 0.71782(12) 0.0545(11) Uani 1 1 d . . .
H43 H 0.9694 0.7573 0.7482 0.065 Uiso 1 1 calc R . .
C217 C 0.8895(3) 0.8266(2) 0.71346(13) 0.0505(10) Uani 1 1 d . . .
C218 C 0.8759(2) 0.85716(18) 0.66846(13) 0.0442(9) Uani 1 1 d . . .
H44 H 0.8278 0.8889 0.6640 0.053 Uiso 1 1 calc R . .
C219 C 0.9313(2) 0.84243(17) 0.62951(11) 0.0356(8) Uani 1 1 d . . .
H45 H 0.9206 0.8647 0.5991 0.043 Uiso 1 1 calc R . .
C220 C 0.8301(3) 0.8437(2) 0.75599(15) 0.0820(16) Uani 1 1 d . . .
H46A H 0.7708 0.8212 0.7516 0.123 Uiso 1 1 calc R . .
H47B H 0.8210 0.8927 0.7574 0.123 Uiso 1 1 calc R . .
H48C H 0.8600 0.8283 0.7866 0.123 Uiso 1 1 calc R . .
C300 C 0.73224(18) 0.86551(14) 0.52969(10) 0.0221(6) Uani 1 1 d . . .
C301 C 0.7109(2) 0.93792(14) 0.54182(10) 0.0242(6) Uani 1 1 d . . .
C302 C 0.7535(2) 0.99067(15) 0.51647(11) 0.0277(7) Uani 1 1 d . . .
C303 C 0.7317(2) 1.05759(17) 0.52777(13) 0.0393(8) Uani 1 1 d . . .
H49 H 0.7593 1.0933 0.5105 0.047 Uiso 1 1 calc R . .
C304 C 0.6709(2) 1.07255(18) 0.56362(14) 0.0464(9) Uani 1 1 d . . .
H50 H 0.6574 1.1182 0.5711 0.056 Uiso 1 1 calc R . .
C305 C 0.6297(2) 1.02080(17) 0.58849(13) 0.0409(9) Uani 1 1 d . . .
H51 H 0.5883 1.0315 0.6133 0.049 Uiso 1 1 calc R . .
C306 C 0.6474(2) 0.95332(16) 0.57823(11) 0.0297(7) Uani 1 1 d . . .
C307 C 0.5934(2) 0.90124(16) 0.60352(11) 0.0298(7) Uani 1 1 d . . .
C308 C 0.5843(2) 0.90319(19) 0.65394(12) 0.0447(9) Uani 1 1 d . . .
H52 H 0.6157 0.9368 0.6727 0.054 Uiso 1 1 calc R . .
C309 C 0.5301(3) 0.8569(2) 0.67705(13) 0.0545(11) Uani 1 1 d . . .
H53 H 0.5244 0.8598 0.7115 0.065 Uiso 1 1 calc R . .
C310 C 0.4838(2) 0.8062(2) 0.65146(13) 0.0446(9) Uani 1 1 d . . .
C311 C 0.4926(2) 0.80408(18) 0.60140(12) 0.0385(8) Uani 1 1 d . . .
H54 H 0.4621 0.7698 0.5829 0.046 Uiso 1 1 calc R . .
C312 C 0.5455(2) 0.85147(17) 0.57777(12) 0.0334(8) Uani 1 1 d . . .
H55 H 0.5490 0.8497 0.5432 0.040 Uiso 1 1 calc R . .
C313 C 0.4266(3) 0.7536(2) 0.67694(15) 0.0671(13) Uani 1 1 d . . .
H56A H 0.3694 0.7464 0.6581 0.101 Uiso 1 1 calc R . .
H57B H 0.4130 0.7696 0.7098 0.101 Uiso 1 1 calc R . .
H58C H 0.4606 0.7111 0.6794 0.101 Uiso 1 1 calc R . .
C314 C 0.8264(2) 0.98111(15) 0.48023(11) 0.0273(7) Uani 1 1 d . . .
C315 C 0.9008(2) 0.93931(15) 0.48911(11) 0.0290(7) Uani 1 1 d . . .
H59 H 0.9030 0.9122 0.5178 0.035 Uiso 1 1 calc R . .
C316 C 0.9719(2) 0.93589(15) 0.45757(12) 0.0319(7) Uani 1 1 d . . .
H60 H 1.0218 0.9065 0.4649 0.038 Uiso 1 1 calc R . .
C317 C 0.9720(2) 0.97477(16) 0.41517(12) 0.0336(8) Uani 1 1 d . . .
C318 C 0.8979(2) 1.01625(17) 0.40548(12) 0.0404(8) Uani 1 1 d . . .
H61 H 0.8962 1.0431 0.3767 0.048 Uiso 1 1 calc R . .
C319 C 0.8252(2) 1.01964(17) 0.43718(12) 0.0373(8) Uani 1 1 d . . .
H62 H 0.7746 1.0482 0.4295 0.045 Uiso 1 1 calc R . .
C320 C 1.0526(2) 0.97296(18) 0.38195(13) 0.0441(9) Uani 1 1 d . . .
H63A H 1.0374 0.9979 0.3518 0.066 Uiso 1 1 calc R . .
H64B H 1.0669 0.9260 0.3739 0.066 Uiso 1 1 calc R . .
H65C H 1.1057 0.9938 0.3986 0.066 Uiso 1 1 calc R . .
C400 C 0.60041(19) 0.72158(14) 0.47602(10) 0.0222(6) Uani 1 1 d . . .
C401 C 0.50196(19) 0.71135(15) 0.45876(10) 0.0244(7) Uani 1 1 d . . .
C402 C 0.46472(19) 0.75047(16) 0.41986(10) 0.0266(7) Uani 1 1 d . . .
C403 C 0.3751(2) 0.73819(16) 0.40335(11) 0.0318(7) Uani 1 1 d . . .
H66 H 0.3500 0.7640 0.3769 0.038 Uiso 1 1 calc R . .
C404 C 0.3226(2) 0.68957(17) 0.42449(12) 0.0357(8) Uani 1 1 d . . .
H67 H 0.2618 0.6818 0.4127 0.043 Uiso 1 1 calc R . .
C405 C 0.3588(2) 0.65217(16) 0.46300(12) 0.0338(8) Uani 1 1 d . . .
H68 H 0.3218 0.6190 0.4777 0.041 Uiso 1 1 calc R . .
C406 C 0.4483(2) 0.66168(15) 0.48095(11) 0.0272(7) Uani 1 1 d . . .
C407 C 0.48172(19) 0.61574(15) 0.52101(11) 0.0280(7) Uani 1 1 d . . .
C408 C 0.4290(2) 0.60605(17) 0.56175(12) 0.0395(8) Uani 1 1 d . . .
H69 H 0.3752 0.6321 0.5652 0.047 Uiso 1 1 calc R . .
C409 C 0.4536(2) 0.55901(19) 0.59742(13) 0.0446(9) Uani 1 1 d . . .
H70 H 0.4163 0.5533 0.6248 0.054 Uiso 1 1 calc R . .
C410 C 0.5320(2) 0.52012(17) 0.59365(12) 0.0374(8) Uani 1 1 d . . .
C411 C 0.5850(2) 0.53105(16) 0.55335(12) 0.0338(8) Uani 1 1 d . . .
H71 H 0.6398 0.5060 0.5502 0.041 Uiso 1 1 calc R . .
C412 C 0.5599(2) 0.57762(15) 0.51759(11) 0.0296(7) Uani 1 1 d . . .
H72 H 0.5972 0.5834 0.4902 0.036 Uiso 1 1 calc R . .
C413 C 0.5571(3) 0.4665(2) 0.63134(14) 0.0567(11) Uani 1 1 d . . .
H73A H 0.5463 0.4216 0.6172 0.085 Uiso 1 1 calc R . .
H74B H 0.5195 0.4722 0.6600 0.085 Uiso 1 1 calc R . .
H75C H 0.6217 0.4710 0.6412 0.085 Uiso 1 1 calc R . .
C414 C 0.5142(2) 0.80774(16) 0.39731(11) 0.0286(7) Uani 1 1 d . . .
C415 C 0.5544(2) 0.85887(16) 0.42529(11) 0.0298(7) Uani 1 1 d . . .
H76 H 0.5542 0.8560 0.4599 0.036 Uiso 1 1 calc R . .
C416 C 0.5949(2) 0.91418(17) 0.40357(12) 0.0365(8) Uani 1 1 d . . .
H77 H 0.6222 0.9481 0.4237 0.044 Uiso 1 1 calc R . .
C417 C 0.5963(2) 0.92104(19) 0.35321(13) 0.0409(9) Uani 1 1 d . . .
C418 C 0.5558(3) 0.8699(2) 0.32562(13) 0.0520(10) Uani 1 1 d . . .
H78 H 0.5554 0.8730 0.2910 0.062 Uiso 1 1 calc R . .
C419 C 0.5158(2) 0.8143(2) 0.34674(12) 0.0449(9) Uani 1 1 d . . .
H79 H 0.4890 0.7802 0.3265 0.054 Uiso 1 1 calc R . .
C420 C 0.6396(3) 0.9816(2) 0.32988(15) 0.0638(12) Uani 1 1 d . . .
H80A H 0.6368 0.9764 0.2942 0.096 Uiso 1 1 calc R . .
H81B H 0.7035 0.9852 0.3413 0.096 Uiso 1 1 calc R . .
H82C H 0.6067 1.0226 0.3389 0.096 Uiso 1 1 calc R . .
Fe1 Fe 0.74917(3) 0.72381(2) 0.552046(14) 0.02134(10) Uani 1 1 d . . .
Fe2 Fe 0.79107(3) 0.75681(2) 0.456128(14) 0.01983(10) Uani 1 1 d . . .
H84 H 0.729(4) 0.841(3) 0.387(2) 0.16(2) Uiso 1 1 d . . .
H85 H 0.830(4) 0.850(3) 0.3968(18) 0.10(2) Uiso 1 1 d . . .
N1 N 0.7410(2) 0.66900(16) 0.61828(10) 0.0576(10) Uani 1 1 d . . .
H1B H 0.7169 0.6274 0.6102 0.069 Uiso 1 1 calc R . .
H1C H 0.8000 0.6616 0.6295 0.069 Uiso 1 1 calc R . .
N2 N 0.7995(3) 0.81840(17) 0.39262(10) 0.0415(8) Uani 1 1 d . . .
O1 O 0.76279(13) 0.63015(10) 0.51741(7) 0.0243(4) Uani 1 1 d . . .
O2 O 0.83436(13) 0.65769(10) 0.44918(7) 0.0238(4) Uani 1 1 d . . .
O3 O 0.89388(13) 0.72574(10) 0.56018(7) 0.0262(5) Uani 1 1 d . . .
O4 O 0.91040(12) 0.78382(9) 0.49118(7) 0.0232(4) Uani 1 1 d . . .
O5 O 0.74749(13) 0.82548(10) 0.56534(7) 0.0259(5) Uani 1 1 d . . .
O6 O 0.73356(13) 0.84901(10) 0.48541(7) 0.0240(4) Uani 1 1 d . . .
O7 O 0.61721(12) 0.72678(10) 0.52134(7) 0.0241(4) Uani 1 1 d . . .
O8 O 0.65971(12) 0.72384(10) 0.44350(7) 0.0235(4) Uani 1 1 d . . .

loop_
_atom_site_aniso_label
_atom_site_aniso_U_11
_atom_site_aniso_U_22
_atom_site_aniso_U_33
_atom_site_aniso_U_23
_atom_site_aniso_U_13
_atom_site_aniso_U_12
C1 0.098(4) 0.069(3) 0.041(2) 0.016(2) 0.028(2) 0.030(3)
C2 0.058(2) 0.052(2) 0.0292(19) 0.0060(17) 0.0175(17) 0.010(2)
C3 0.056(3) 0.054(3) 0.059(3) 0.008(2) 0.017(2) -0.009(2)
C4 0.053(3) 0.082(3) 0.042(2) 0.006(2) 0.0001(18) 0.001(2)
C5 0.061(3) 0.074(3) 0.035(2) 0.019(2) 0.0137(19) 0.005(2)
C6 0.076(3) 0.100(4) 0.065(3) 0.032(3) 0.003(3) -0.038(3)
C7 0.074(3) 0.098(4) 0.040(2) 0.017(2) -0.012(2) -0.017(3)
C8 0.136(4) 0.051(3) 0.030(2) 0.0091(18) 0.018(2) 0.029(3)
C9 0.071(3) 0.044(2) 0.0237(18) 0.0067(16) 0.0091(17) 0.015(2)
C10 0.081(3) 0.096(4) 0.046(3) 0.022(2) -0.025(2) -0.022(3)
C11 0.076(3) 0.083(4) 0.067(3) 0.032(3) -0.003(2) -0.030(3)
C12 0.064(3) 0.071(3) 0.032(2) 0.023(2) 0.0075(19) 0.011(2)
C13 0.070(3) 0.092(4) 0.040(2) 0.017(2) -0.015(2) -0.007(3)
C14 0.072(3) 0.061(3) 0.048(3) 0.009(2) 0.004(2) -0.010(2)
C100 0.0149(14) 0.0218(16) 0.0262(16) 0.0014(12) -0.0052(11) -0.0002(12)
C101 0.0169(14) 0.0202(16) 0.0272(15) 0.0030(12) 0.0012(11) 0.0006(12)
C102 0.0206(15) 0.0209(16) 0.0289(16) -0.0009(12) -0.0004(12) 0.0013(12)
C103 0.0360(19) 0.0235(17) 0.0326(17) -0.0059(14) -0.0017(13) 0.0020(14)
C104 0.0366(19) 0.0188(17) 0.043(2) 0.0015(14) -0.0004(15) 0.0015(14)
C105 0.0290(18) 0.0250(18) 0.0384(19) 0.0118(14) 0.0032(14) 0.0025(14)
C106 0.0189(15) 0.0257(17) 0.0299(16) 0.0031(13) 0.0017(12) -0.0008(13)
C107 0.0239(16) 0.0271(17) 0.0278(16) 0.0063(13) -0.0021(12) 0.0045(13)
C108 0.0292(18) 0.036(2) 0.0315(18) 0.0037(14) -0.0027(13) 0.0039(15)
C109 0.0310(19) 0.050(2) 0.043(2) -0.0063(17) -0.0096(15) 0.0066(17)
C110 0.044(2) 0.059(3) 0.0306(19) -0.0052(17) -0.0053(15) 0.022(2)
C111 0.054(2) 0.060(3) 0.0293(19) 0.0152(17) 0.0040(17) 0.011(2)
C112 0.039(2) 0.039(2) 0.038(2) 0.0105(16) 0.0050(15) 0.0017(16)
C113 0.072(3) 0.096(4) 0.036(2) -0.013(2) -0.014(2) 0.029(3)
C114 0.0336(18) 0.0177(16) 0.0256(16) -0.0039(12) -0.0036(12) -0.0013(13)
C115 0.0389(19) 0.0295(19) 0.0341(18) -0.0053(14) -0.0012(14) 0.0026(15)
C116 0.065(3) 0.038(2) 0.0306(19) 0.0016(16) 0.0070(17) -0.0022(19)
C117 0.068(3) 0.032(2) 0.0304(19) 0.0025(15) -0.0123(17) -0.0012(19)
C118 0.050(2) 0.040(2) 0.045(2) 0.0067(17) -0.0143(17) 0.0123(18)
C119 0.038(2) 0.034(2) 0.0334(18) 0.0010(15) -0.0014(14) 0.0054(16)
C120 0.104(4) 0.074(3) 0.040(2) 0.019(2) -0.018(2) 0.005(3)
C200 0.0247(15) 0.0192(16) 0.0215(14) -0.0054(12) 0.0007(11) 0.0000(12)
C201 0.0250(16) 0.0178(15) 0.0254(15) 0.0043(12) -0.0035(12) -0.0033(13)
C202 0.0289(17) 0.0255(17) 0.0276(16) 0.0022(13) -0.0030(12) -0.0042(14)
C203 0.0341(19) 0.038(2) 0.0306(18) 0.0003(15) -0.0126(14) -0.0033(15)
C204 0.0235(17) 0.034(2) 0.042(2) -0.0004(15) -0.0075(14) -0.0043(14)
C205 0.0241(16) 0.0261(17) 0.0353(17) 0.0034(14) 0.0000(12) -0.0005(14)
C206 0.0252(15) 0.0152(15) 0.0272(15) 0.0032(12) -0.0018(12) -0.0005(12)
C207 0.0185(15) 0.0232(16) 0.0298(16) 0.0005(13) 0.0002(11) 0.0051(13)
C208 0.0279(17) 0.0318(19) 0.0331(18) 0.0039(14) 0.0008(13) 0.0007(14)
C209 0.038(2) 0.048(2) 0.0317(18) 0.0099(16) 0.0065(14) 0.0069(18)
C210 0.0358(19) 0.059(3) 0.0292(18) -0.0069(17) -0.0019(14) 0.0076(18)
C211 0.0312(18) 0.041(2) 0.0355(19) -0.0113(15) -0.0051(14) 0.0009(16)
C212 0.0201(16) 0.0276(18) 0.0345(17) -0.0002(14) 0.0024(12) 0.0043(13)
C213 0.073(3) 0.107(4) 0.032(2) -0.015(2) 0.002(2) 0.001(3)
C214 0.0300(18) 0.0321(19) 0.0262(16) -0.0013(14) -0.0061(13) -0.0092(14)
C215 0.042(2) 0.055(2) 0.0326(19) 0.0105(17) -0.0072(15) -0.0014(18)
C216 0.066(3) 0.074(3) 0.0233(18) 0.0107(18) -0.0013(17) -0.015(2)
C217 0.061(3) 0.057(3) 0.034(2) -0.0060(18) 0.0139(18) -0.018(2)
C218 0.049(2) 0.039(2) 0.046(2) -0.0081(17) 0.0102(17) -0.0046(17)
C219 0.047(2) 0.0325(19) 0.0275(17) -0.0036(14) 0.0017(15) -0.0037(16)
C220 0.109(4) 0.089(4) 0.050(3) -0.011(2) 0.040(3) -0.013(3)
C300 0.0180(15) 0.0224(16) 0.0261(16) 0.0003(13) 0.0019(11) -0.0015(12)
C301 0.0264(16) 0.0208(16) 0.0252(15) -0.0006(13) -0.0013(12) 0.0009(13)
C302 0.0272(17) 0.0202(17) 0.0358(18) -0.0010(13) 0.0003(13) 0.0019(13)
C303 0.042(2) 0.0244(19) 0.052(2) -0.0009(16) 0.0077(16) -0.0005(16)
C304 0.045(2) 0.029(2) 0.065(3) -0.0108(18) 0.0115(19) 0.0067(17)
C305 0.041(2) 0.036(2) 0.046(2) -0.0085(16) 0.0121(16) 0.0084(17)
C306 0.0286(17) 0.0303(19) 0.0302(17) -0.0028(14) 0.0009(13) 0.0025(14)
C307 0.0246(17) 0.0326(19) 0.0326(18) -0.0005(14) 0.0058(13) 0.0064(14)
C308 0.051(2) 0.051(2) 0.0323(19) -0.0032(17) 0.0029(16) -0.0028(19)
C309 0.063(3) 0.073(3) 0.0280(19) 0.0077(19) 0.0113(18) 0.004(2)
C310 0.037(2) 0.052(2) 0.045(2) 0.0132(18) 0.0104(16) 0.0053(18)
C311 0.0271(18) 0.047(2) 0.041(2) 0.0011(16) 0.0053(14) -0.0023(16)
C312 0.0284(17) 0.043(2) 0.0298(17) -0.0003(15) 0.0082(13) 0.0032(15)
C313 0.056(3) 0.082(3) 0.065(3) 0.030(2) 0.020(2) -0.003(2)
C314 0.0294(17) 0.0168(16) 0.0358(18) -0.0010(13) 0.0041(13) -0.0039(13)
C315 0.0350(18) 0.0184(16) 0.0338(17) -0.0007(13) 0.0025(13) -0.0033(14)
C316 0.0301(18) 0.0229(18) 0.0429(19) -0.0025(14) 0.0046(14) -0.0008(14)
C317 0.0346(19) 0.0258(18) 0.0408(19) -0.0048(15) 0.0073(15) -0.0041(15)
C318 0.054(2) 0.033(2) 0.0351(19) 0.0098(15) 0.0076(16) -0.0016(17)
C319 0.038(2) 0.033(2) 0.042(2) 0.0064(15) -0.0004(15) 0.0050(16)
C320 0.046(2) 0.040(2) 0.047(2) 0.0007(17) 0.0170(17) -0.0054(17)
C400 0.0257(16) 0.0147(15) 0.0260(16) -0.0004(12) -0.0004(12) 0.0019(13)
C401 0.0206(15) 0.0245(17) 0.0281(16) -0.0062(13) -0.0003(12) 0.0014(13)
C402 0.0230(15) 0.0286(17) 0.0280(16) -0.0059(13) -0.0006(12) 0.0025(14)
C403 0.0281(17) 0.0301(19) 0.0368(18) -0.0063(14) -0.0064(13) 0.0053(14)
C404 0.0192(16) 0.034(2) 0.053(2) -0.0076(16) -0.0085(14) 0.0013(15)
C405 0.0214(17) 0.0312(19) 0.049(2) -0.0035(16) 0.0035(14) -0.0020(14)
C406 0.0228(16) 0.0239(17) 0.0350(17) -0.0042(13) 0.0046(13) 0.0010(13)
C407 0.0229(16) 0.0255(17) 0.0357(18) 0.0012(14) 0.0010(13) -0.0048(14)
C408 0.0297(19) 0.039(2) 0.050(2) 0.0036(17) 0.0097(15) 0.0033(16)
C409 0.042(2) 0.051(2) 0.042(2) 0.0105(18) 0.0155(16) 0.0007(18)
C410 0.041(2) 0.035(2) 0.0364(19) 0.0056(15) -0.0008(15) -0.0069(16)
C411 0.0297(18) 0.0275(18) 0.044(2) 0.0036(15) -0.0022(14) -0.0012(14)
C412 0.0235(17) 0.0265(18) 0.0390(18) -0.0002(14) 0.0023(13) -0.0051(14)
C413 0.065(3) 0.055(3) 0.050(2) 0.017(2) 0.008(2) 0.004(2)
C414 0.0248(16) 0.0343(19) 0.0265(16) 0.0012(14) -0.0034(12) 0.0084(14)
C415 0.0283(17) 0.0346(19) 0.0264(16) 0.0020(14) -0.0001(13) 0.0037(14)
C416 0.0310(18) 0.035(2) 0.043(2) 0.0088(16) -0.0017(15) -0.0016(15)
C417 0.0293(19) 0.048(2) 0.046(2) 0.0209(18) -0.0001(15) 0.0051(17)
C418 0.055(2) 0.074(3) 0.0267(19) 0.0208(19) -0.0029(17) 0.002(2)
C419 0.051(2) 0.055(3) 0.0281(18) 0.0008(17) -0.0047(16) -0.0026(19)
C420 0.057(3) 0.066(3) 0.068(3) 0.038(2) 0.007(2) -0.001(2)
Fe1 0.0236(2) 0.0214(2) 0.0190(2) 0.00115(17) 0.00081(16) -0.00110(18)
Fe2 0.0209(2) 0.0200(2) 0.0185(2) 0.00218(17) -0.00029(15) -0.00027(18)
N1 0.084(3) 0.058(2) 0.0319(17) 0.0174(15) 0.0261(16) 0.0272(19)
N2 0.065(2) 0.0341(19) 0.0259(15) 0.0061(13) 0.0134(14) 0.0008(18)
O1 0.0254(11) 0.0231(11) 0.0246(11) -0.0015(9) 0.0013(8) -0.0004(9)
O2 0.0231(11) 0.0205(11) 0.0279(11) 0.0007(9) 0.0011(8) -0.0019(9)
O3 0.0268(11) 0.0248(11) 0.0268(11) 0.0028(9) -0.0002(8) -0.0032(9)
O4 0.0236(11) 0.0223(11) 0.0236(11) 0.0017(8) -0.0027(8) 0.0009(9)
O5 0.0275(11) 0.0247(12) 0.0257(11) 0.0004(9) 0.0016(9) 0.0013(9)
O6 0.0260(11) 0.0218(11) 0.0242(11) -0.0009(9) 0.0004(8) 0.0007(9)
O7 0.0227(11) 0.0254(11) 0.0240(11) -0.0009(8) -0.0024(8) -0.0015(9)
O8 0.0215(10) 0.0262(11) 0.0228(10) -0.0005(9) 0.0000(8) 0.0004(9)

loop_
_atom_type_symbol
_atom_type_description
_atom_type_scat_dispersion_real
_atom_type_scat_dispersion_imag
_atom_type_scat_source
C C 0.0033 0.0016 'International Tables Vol C Tables 4.2.6.8 and 6.1.1.4'
H H 0.0000 0.0000 'International Tables Vol C Tables 4.2.6.8 and 6.1.1.4'
N N 0.0061 0.0033 'International Tables Vol C Tables 4.2.6.8 and 6.1.1.4'
O O 0.0106 0.0060 'International Tables Vol C Tables 4.2.6.8 and 6.1.1.4'
Fe Fe 0.3463 0.8444 'International Tables Vol C Tables 4.2.6.8 and 6.1.1.4'

loop_
_geom_angle_atom_site_label_1
_geom_angle_atom_site_label_2
_geom_angle_atom_site_label_3
_geom_angle
_geom_angle_site_symmetry_1
_geom_angle_site_symmetry_3
_geom_angle_publ_flag
N1 C1 C2 116.5(3) . . ?
C7 C2 C3 117.1(3) . . ?
C7 C2 C1 121.4(4) . . ?
C3 C2 C1 121.4(4) . . ?
C2 C3 C4 121.9(4) . . ?
C5 C4 C3 120.0(4) . . ?
C6 C5 C4 118.7(4) . . ?
C5 C6 C7 121.5(4) . . ?
C2 C7 C6 120.7(4) . . ?
N2 C8 C9 116.0(3) . . ?
C10 C9 C14 117.8(3) . . ?
C10 C9 C8 121.3(4) . . ?
C14 C9 C8 120.8(4) . . ?
C9 C10 C11 121.1(4) . . ?
C12 C11 C10 120.6(4) . . ?
C13 C12 C11 118.5(4) . . ?
C12 C13 C14 121.1(4) . . ?
C9 C14 C13 120.9(4) . . ?
O1 C100 O2 124.9(3) . . ?
O1 C100 C101 116.9(2) . . ?
O2 C100 C101 118.2(2) . . ?
C102 C101 C106 119.1(3) . . ?
C102 C101 C100 120.5(2) . . ?
C106 C101 C100 120.4(3) . . ?
C103 C102 C101 119.4(3) . . ?
C103 C102 C114 115.4(3) . . ?
C101 C102 C114 125.3(3) . . ?
C104 C103 C102 121.6(3) . . ?
C103 C104 C105 119.2(3) . . ?
C104 C105 C106 121.8(3) . . ?
C105 C106 C101 119.0(3) . . ?
C105 C106 C107 116.5(3) . . ?
C101 C106 C107 124.2(3) . . ?
C108 C107 C112 117.6(3) . . ?
C108 C107 C106 121.7(3) . . ?
C112 C107 C106 120.5(3) . . ?
C109 C108 C107 121.0(3) . . ?
C110 C109 C108 121.9(3) . . ?
C109 C110 C111 117.5(3) . . ?
C109 C110 C113 121.4(4) . . ?
C111 C110 C113 121.1(4) . . ?
C110 C111 C112 121.2(3) . . ?
C111 C112 C107 120.8(3) . . ?
C119 C114 C115 118.7(3) . . ?
C119 C114 C102 122.5(3) . . ?
C115 C114 C102 118.2(3) . . ?
C116 C115 C114 120.5(3) . . ?
C117 C116 C115 121.3(3) . . ?
C116 C117 C118 117.9(3) . . ?
C116 C117 C120 120.8(4) . . ?
C118 C117 C120 121.2(4) . . ?
C117 C118 C119 121.4(3) . . ?
C114 C119 C118 120.0(3) . . ?
O3 C200 O4 124.3(3) . . ?
O3 C200 C201 117.9(2) . . ?
O4 C200 C201 117.7(2) . . ?
C202 C201 C206 119.5(3) . . ?
C202 C201 C200 120.1(2) . . ?
C206 C201 C200 120.4(2) . . ?
C203 C202 C201 118.8(3) . . ?
C203 C202 C214 117.0(3) . . ?
C201 C202 C214 124.0(3) . . ?
C204 C203 C202 122.0(3) . . ?
C203 C204 C205 119.1(3) . . ?
C204 C205 C206 121.4(3) . . ?
C205 C206 C201 119.2(3) . . ?
C205 C206 C207 116.4(2) . . ?
C201 C206 C207 124.4(2) . . ?
C212 C207 C208 117.6(3) . . ?
C212 C207 C206 122.4(3) . . ?
C208 C207 C206 119.8(3) . . ?
C209 C208 C207 121.0(3) . . ?
C210 C209 C208 121.1(3) . . ?
C209 C210 C211 117.9(3) . . ?
C209 C210 C213 121.5(3) . . ?
C211 C210 C213 120.5(4) . . ?
C212 C211 C210 121.1(3) . . ?
C207 C212 C211 121.2(3) . . ?
C219 C214 C215 117.6(3) . . ?
C219 C214 C202 121.7(3) . . ?
C215 C214 C202 120.5(3) . . ?
C216 C215 C214 120.4(3) . . ?
C217 C216 C215 122.2(3) . . ?
C218 C217 C216 117.1(3) . . ?
C218 C217 C220 121.2(4) . . ?
C216 C217 C220 121.7(4) . . ?
C217 C218 C219 121.4(4) . . ?
C214 C219 C218 121.2(3) . . ?
O6 C300 O5 124.8(3) . . ?
O6 C300 C301 118.1(2) . . ?
O5 C300 C301 117.2(2) . . ?
C302 C301 C306 119.8(3) . . ?
C302 C301 C300 119.8(3) . . ?
C306 C301 C300 120.3(3) . . ?
C303 C302 C301 118.9(3) . . ?
C303 C302 C314 116.1(3) . . ?
C301 C302 C314 124.8(3) . . ?
C304 C303 C302 121.2(3) . . ?
C303 C304 C305 119.7(3) . . ?
C304 C305 C306 121.7(3) . . ?
C305 C306 C301 118.6(3) . . ?
C305 C306 C307 117.8(3) . . ?
C301 C306 C307 123.4(3) . . ?
C312 C307 C308 117.3(3) . . ?
C312 C307 C306 121.6(3) . . ?
C308 C307 C306 120.9(3) . . ?
C309 C308 C307 120.8(3) . . ?
C308 C309 C310 121.9(3) . . ?
C311 C310 C309 117.5(3) . . ?
C311 C310 C313 120.4(4) . . ?
C309 C310 C313 122.1(3) . . ?
C310 C311 C312 120.9(3) . . ?
C307 C312 C311 121.6(3) . . ?
C315 C314 C319 117.4(3) . . ?
C315 C314 C302 122.5(3) . . ?
C319 C314 C302 119.9(3) . . ?
C316 C315 C314 121.9(3) . . ?
C315 C316 C317 121.2(3) . . ?
C318 C317 C316 117.7(3) . . ?
C318 C317 C320 121.6(3) . . ?
C316 C317 C320 120.7(3) . . ?
C317 C318 C319 121.4(3) . . ?
C318 C319 C314 120.4(3) . . ?
O7 C400 O8 125.0(3) . . ?
O7 C400 C401 118.0(2) . . ?
O8 C400 C401 117.1(2) . . ?
C406 C401 C402 120.1(3) . . ?
C406 C401 C400 119.9(3) . . ?
C402 C401 C400 120.1(3) . . ?
C403 C402 C401 118.9(3) . . ?
C403 C402 C414 117.6(3) . . ?
C401 C402 C414 123.3(3) . . ?
C404 C403 C402 121.4(3) . . ?
C403 C404 C405 119.5(3) . . ?
C404 C405 C406 121.9(3) . . ?
C405 C406 C401 118.3(3) . . ?
C405 C406 C407 117.1(3) . . ?
C401 C406 C407 124.5(3) . . ?
C412 C407 C408 117.7(3) . . ?
C412 C407 C406 122.4(3) . . ?
C408 C407 C406 119.7(3) . . ?
C409 C408 C407 121.2(3) . . ?
C408 C409 C410 121.0(3) . . ?
C411 C410 C409 117.3(3) . . ?
C411 C410 C413 121.4(3) . . ?
C409 C410 C413 121.3(3) . . ?
C412 C411 C410 121.5(3) . . ?
C407 C412 C411 121.2(3) . . ?
C415 C414 C419 117.3(3) . . ?
C415 C414 C402 122.0(3) . . ?
C419 C414 C402 120.5(3) . . ?
C414 C415 C416 121.2(3) . . ?
C417 C416 C415 121.6(3) . . ?
C418 C417 C416 116.7(3) . . ?
C418 C417 C420 122.0(3) . . ?
C416 C417 C420 121.3(4) . . ?
C419 C418 C417 122.3(3) . . ?
C418 C419 C414 120.8(3) . . ?
O5 Fe1 O7 91.56(8) . . ?
O5 Fe1 O1 162.40(8) . . ?
O7 Fe1 O1 86.80(8) . . ?
O5 Fe1 N1 110.51(10) . . ?
O7 Fe1 N1 106.29(11) . . ?
O1 Fe1 N1 86.71(10) . . ?
O5 Fe1 O3 88.95(8) . . ?
O7 Fe1 O3 162.03(7) . . ?
O1 Fe1 O3 87.31(7) . . ?
N1 Fe1 O3 90.30(11) . . ?
O5 Fe1 Fe2 86.63(5) . . ?
O7 Fe1 Fe2 81.11(5) . . ?
O1 Fe1 Fe2 75.79(5) . . ?
N1 Fe1 Fe2 160.73(8) . . ?
O3 Fe1 Fe2 80.99(5) . . ?
O4 Fe2 O8 161.57(8) . . ?
O4 Fe2 O2 91.79(8) . . ?
O8 Fe2 O2 88.38(8) . . ?
O4 Fe2 N2 99.26(12) . . ?
O8 Fe2 N2 97.18(12) . . ?
O2 Fe2 N2 116.15(10) . . ?
O4 Fe2 O6 86.76(7) . . ?
O8 Fe2 O6 87.46(7) . . ?
O2 Fe2 O6 162.15(7) . . ?
N2 Fe2 O6 81.61(10) . . ?
O4 Fe2 Fe1 80.33(5) . . ?
O8 Fe2 Fe1 81.28(5) . . ?
O2 Fe2 Fe1 86.71(5) . . ?
N2 Fe2 Fe1 157.10(9) . . ?
O6 Fe2 Fe1 75.51(5) . . ?
C1 N1 Fe1 122.7(2) . . ?
C8 N2 Fe2 119.6(2) . . ?
C100 O1 Fe1 129.56(19) . . ?
C100 O2 Fe2 117.00(18) . . ?
C200 O3 Fe1 120.56(18) . . ?
C200 O4 Fe2 125.42(18) . . ?
C300 O5 Fe1 118.68(18) . . ?
C300 O6 Fe2 126.36(18) . . ?
C400 O7 Fe1 122.82(18) . . ?
C400 O8 Fe2 123.79(18) . . ?

loop_
_geom_bond_atom_site_label_1
_geom_bond_atom_site_label_2
_geom_bond_distance
_geom_bond_site_symmetry_2
_geom_bond_publ_flag
C1 N1 1.415(4) . ?
C1 C2 1.514(5) . ?
C2 C7 1.372(5) . ?
C2 C3 1.377(5) . ?
C3 C4 1.385(5) . ?
C4 C5 1.363(5) . ?
C5 C6 1.355(6) . ?
C6 C7 1.386(6) . ?
C8 N2 1.434(5) . ?
C8 C9 1.517(5) . ?
C9 C10 1.363(6) . ?
C9 C14 1.368(5) . ?
C10 C11 1.387(6) . ?
C11 C12 1.363(6) . ?
C12 C13 1.356(6) . ?
C13 C14 1.382(5) . ?
C100 O1 1.259(3) . ?
C100 O2 1.267(3) . ?
C100 C101 1.506(4) . ?
C101 C102 1.413(4) . ?
C101 C106 1.416(4) . ?
C102 C103 1.395(4) . ?
C102 C114 1.504(4) . ?
C103 C104 1.378(4) . ?
C104 C105 1.378(4) . ?
C105 C106 1.396(4) . ?
C106 C107 1.494(4) . ?
C107 C108 1.387(4) . ?
C107 C112 1.400(4) . ?
C108 C109 1.386(4) . ?
C109 C110 1.383(5) . ?
C110 C111 1.389(5) . ?
C110 C113 1.521(5) . ?
C111 C112 1.396(5) . ?
C114 C119 1.382(4) . ?
C114 C115 1.391(4) . ?
C115 C116 1.385(4) . ?
C116 C117 1.378(5) . ?
C117 C118 1.386(5) . ?
C117 C120 1.520(5) . ?
C118 C119 1.394(4) . ?
C200 O3 1.259(3) . ?
C200 O4 1.264(3) . ?
C200 C201 1.513(4) . ?
C201 C202 1.413(4) . ?
C201 C206 1.422(4) . ?
C202 C203 1.394(4) . ?
C202 C214 1.497(4) . ?
C203 C204 1.381(4) . ?
C204 C205 1.389(4) . ?
C205 C206 1.392(4) . ?
C206 C207 1.499(4) . ?
C207 C212 1.383(4) . ?
C207 C208 1.394(4) . ?
C208 C209 1.387(4) . ?
C209 C210 1.380(5) . ?
C210 C211 1.391(5) . ?
C210 C213 1.515(5) . ?
C211 C212 1.385(4) . ?
C214 C219 1.381(4) . ?
C214 C215 1.394(4) . ?
C215 C216 1.384(5) . ?
C216 C217 1.382(5) . ?
C217 C218 1.380(5) . ?
C217 C220 1.516(5) . ?
C218 C219 1.392(4) . ?
C300 O6 1.256(3) . ?
C300 O5 1.271(3) . ?
C300 C301 1.507(4) . ?
C301 C302 1.411(4) . ?
C301 C306 1.419(4) . ?
C302 C303 1.400(4) . ?
C302 C314 1.495(4) . ?
C303 C304 1.380(5) . ?
C304 C305 1.381(5) . ?
C305 C306 1.392(4) . ?
C306 C307 1.486(4) . ?
C307 C312 1.388(4) . ?
C307 C308 1.391(4) . ?
C308 C309 1.380(5) . ?
C309 C310 1.388(5) . ?
C310 C311 1.381(5) . ?
C310 C313 1.521(5) . ?
C311 C312 1.391(4) . ?
C314 C315 1.384(4) . ?
C314 C319 1.403(4) . ?
C315 C316 1.377(4) . ?
C316 C317 1.393(4) . ?
C317 C318 1.381(5) . ?
C317 C320 1.515(4) . ?
C318 C319 1.399(4) . ?
C400 O7 1.260(3) . ?
C400 O8 1.266(3) . ?
C400 C401 1.517(4) . ?
C401 C406 1.410(4) . ?
C401 C402 1.411(4) . ?
C402 C403 1.395(4) . ?
C402 C414 1.491(4) . ?
C403 C404 1.373(4) . ?
C404 C405 1.379(4) . ?
C405 C406 1.398(4) . ?
C406 C407 1.494(4) . ?
C407 C412 1.378(4) . ?
C407 C408 1.391(4) . ?
C408 C409 1.388(5) . ?
C409 C410 1.390(5) . ?
C410 C411 1.388(4) . ?
C410 C413 1.517(5) . ?
C411 C412 1.385(4) . ?
C414 C415 1.389(4) . ?
C414 C419 1.391(4) . ?
C415 C416 1.389(4) . ?
C416 C417 1.386(5) . ?
C417 C418 1.386(5) . ?
C417 C420 1.509(5) . ?
C418 C419 1.382(5) . ?
Fe1 O5 2.046(2) . ?
Fe1 O7 2.0831(19) . ?
Fe1 O1 2.0953(19) . ?
Fe1 N1 2.119(3) . ?
Fe1 O3 2.1256(19) . ?
Fe1 Fe2 2.7937(6) . ?
Fe2 O4 2.0372(19) . ?
Fe2 O8 2.0512(19) . ?
Fe2 O2 2.074(2) . ?
Fe2 N2 2.130(3) . ?
Fe2 O6 2.1754(19) . ?
